data_7712260
loop_
_publ_author_name
'Artem'ev, Alexander'
'Doronina, Evgeniya Pavlovna'
'Rakhmanova, Marianna I.'
'Hei, Xiuze'
'Stass, Dmitri V.'
'Tarasova, Olga'
'Bagryanskaya, Irina Yu.'
'Samsonenko, Denis G.'
'Novikov, Alexander S.'
'Nedolya, Nina'
'Li, Jing'

_publ_section_title
;
 A family of CuI-based 1D polymers showing colorful short-lived TADF and
 phosphorescence induced by photo- and X-ray irradiation
;
_journal_name_full 'Dalton Transactions'
_journal_paper_doi 10.1039/D3DT00035D
_journal_year 2023
_chemical_formula_moiety 'C12 H11 Cu2 I2 N S'
_chemical_formula_sum 'C12 H11 Cu2 I2 N S'
_chemical_formula_weight 582.16
_chemical_name_systematic
;
 complex of copper(I) iodide with 3-phenyl-2-methylthiopyridine
;
_space_group_crystal_system monoclinic
_space_group_IT_number 14
_space_group_name_Hall '-P 2yn'
_space_group_name_H-M_alt 'P 1 21/n 1'
_atom_sites_solution_hydrogens geom
_audit_creation_method SHELXL-2014/7
_audit_update_record
;
2017-11-14 deposited with the CCDC.	2023-01-31 downloaded from the CCDC.
;
_cell_angle_alpha 90
_cell_angle_beta 96.4820(10)
_cell_angle_gamma 90
_cell_formula_units_Z 4
_cell_length_a 8.2845(3)
_cell_length_b 7.8286(3)
_cell_length_c 24.1700(8)
_cell_measurement_reflns_used 9985
_cell_measurement_temperature 296(2)
_cell_measurement_theta_max 27.54
_cell_measurement_theta_min 2.52
_cell_volume 1557.55(10)
_computing_cell_refinement 'Bruker SAINT'
_computing_data_collection 'Bruker APEX2'
_computing_data_reduction 'Bruker SAINT'
_computing_molecular_graphics 'Bruker SHELXTL'
_computing_publication_material 'Bruker SHELXTL'
_computing_structure_refinement 'SHELXL-2014/7 (Sheldrick, 2014)'
_computing_structure_solution 'SHELXS-97 (Sheldrick, 2008)'
_diffrn_ambient_temperature 296(2)
_diffrn_measured_fraction_theta_full 0.998
_diffrn_measured_fraction_theta_max 0.998
_diffrn_measurement_device_type 'Bruker APEX-II CCD'
_diffrn_measurement_method '\f and \w scans'
_diffrn_radiation_type MoK\a
_diffrn_radiation_wavelength 0.71073
_diffrn_reflns_av_R_equivalents 0.0509
_diffrn_reflns_av_unetI/netI 0.0340
_diffrn_reflns_Laue_measured_fraction_full 0.998
_diffrn_reflns_Laue_measured_fraction_max 0.998
_diffrn_reflns_limit_h_max 10
_diffrn_reflns_limit_h_min -10
_diffrn_reflns_limit_k_max 9
_diffrn_reflns_limit_k_min -10
_diffrn_reflns_limit_l_max 31
_diffrn_reflns_limit_l_min -31
_diffrn_reflns_number 17220
_diffrn_reflns_point_group_measured_fraction_full 0.998
_diffrn_reflns_point_group_measured_fraction_max 0.998
_diffrn_reflns_theta_full 25.242
_diffrn_reflns_theta_max 27.480
_diffrn_reflns_theta_min 3.106
_diffrn_source 'sealed tube'
_exptl_absorpt_coefficient_mu 6.810
_exptl_absorpt_correction_T_max 0.9281
_exptl_absorpt_correction_T_min 0.6516
_exptl_absorpt_correction_type multi-scan
_exptl_absorpt_process_details SADABS
_exptl_crystal_colour yellow
_exptl_crystal_density_diffrn 2.483
_exptl_crystal_density_method 'not measured'
_exptl_crystal_description prism
_exptl_crystal_F_000 1080
_exptl_crystal_size_max 0.200
_exptl_crystal_size_mid 0.100
_exptl_crystal_size_min 0.060
_refine_diff_density_max 2.401
_refine_diff_density_min -1.527
_refine_diff_density_rms 0.158
_refine_ls_extinction_method none
_refine_ls_goodness_of_fit_ref 1.070
_refine_ls_hydrogen_treatment constr
_refine_ls_matrix_type full
_refine_ls_number_parameters 164
_refine_ls_number_reflns 3558
_refine_ls_number_restraints 6
_refine_ls_restrained_S_all 1.071
_refine_ls_R_factor_all 0.0398
_refine_ls_R_factor_gt 0.0358
_refine_ls_shift/su_max 0.001
_refine_ls_shift/su_mean 0.000
_refine_ls_structure_factor_coef Fsqd
_refine_ls_weighting_details 'w=1/[\s^2^(Fo^2^)+(0.0385P)^2^+7.6663P] where P=(Fo^2^+2Fc^2^)/3'
_refine_ls_weighting_scheme calc
_refine_ls_wR_factor_gt 0.0949
_refine_ls_wR_factor_ref 0.0978
_reflns_Friedel_coverage 0.000
_reflns_number_gt 3231
_reflns_number_total 3558
_reflns_threshold_expression 'I > 2\s(I)'
_cod_data_source_file d3dt00035d2.cif
_cod_data_source_block c17
_cod_original_sg_symbol_H-M 'P 21/n'
_cod_database_code 7712260
_shelx_shelxl_version_number 2014/7
_shelx_space_group_comment
;
The symmetry employed for this shelxl refinement is uniquely defined
by the following loop, which should always be used as a source of
symmetry information in preference to the above space-group names.
They are only intended as comments.
;
_shelx_estimated_absorpt_t_min 0.343
_shelx_estimated_absorpt_t_max 0.685

loop_
_space_group_symop_operation_xyz
'x, y, z'
'-x+1/2, y+1/2, -z+1/2'
'-x, -y, -z'
'x-1/2, -y-1/2, z-1/2'

loop_
_atom_site_label
_atom_site_type_symbol
_atom_site_fract_x
_atom_site_fract_y
_atom_site_fract_z
_atom_site_U_iso_or_equiv
_atom_site_adp_type
_atom_site_occupancy
_atom_site_site_symmetry_order
_atom_site_calc_flag
_atom_site_refinement_flags_posn
_atom_site_refinement_flags_adp
_atom_site_refinement_flags_occupancy
_atom_site_disorder_assembly
_atom_site_disorder_group
I1 I 0.16011(4) -0.17832(5) 0.06061(2) 0.04222(12) Uani 1 1 d . . . . .
I2 I 0.67931(4) -0.12167(5) 0.06701(2) 0.03928(12) Uani 1 1 d . . . . .
Cu1 Cu 0.89703(8) -0.13156(10) -0.00963(3) 0.04359(19) Uani 1 1 d . . . . .
Cu2 Cu 0.39908(8) 0.02569(10) 0.03888(3) 0.03917(17) Uani 1 1 d . . . . .
S1 S 0.41603(18) 0.2590(3) 0.09978(8) 0.0608(5) Uani 1 1 d . . . . .
N1 N 0.0965(6) 0.3010(6) 0.0745(2) 0.0428(11) Uani 1 1 d . . . . .
C1 C 0.455(2) 0.119(3) 0.1669(7) 0.181(7) Uani 1 1 d . U . . .
H1 H 0.4423 0.1873 0.1990 0.271 Uiso 1 1 calc R U . . .
H3 H 0.5635 0.0736 0.1698 0.271 Uiso 1 1 calc R U . . .
H2 H 0.3786 0.0261 0.1648 0.271 Uiso 1 1 calc R U . . .
C2 C 0.2218(7) 0.3412(7) 0.1121(2) 0.0381(12) Uani 1 1 d . . . . .
C3 C -0.0521(7) 0.3559(9) 0.0845(3) 0.0508(15) Uani 1 1 d . . . . .
H4 H -0.1406 0.3311 0.0585 0.061 Uiso 1 1 calc R U . . .
C4 C -0.0782(8) 0.4471(9) 0.1313(3) 0.0548(16) Uani 1 1 d . . . . .
H11 H -0.1825 0.4807 0.1373 0.066 Uiso 1 1 calc R U . . .
C5 C 0.0514(9) 0.4869(8) 0.1686(3) 0.0520(15) Uani 1 1 d . . . . .
H5 H 0.0353 0.5482 0.2004 0.062 Uiso 1 1 calc R U . . .
C6 C 0.2068(7) 0.4379(7) 0.1600(2) 0.0402(12) Uani 1 1 d . . . . .
C7 C 0.3490(8) 0.4913(8) 0.2000(2) 0.0429(13) Uani 1 1 d . . . . .
C8 C 0.4675(9) 0.5985(8) 0.1834(3) 0.0498(14) Uani 1 1 d . . . . .
H10 H 0.4607 0.6355 0.1467 0.060 Uiso 1 1 calc R U . . .
C9 C 0.5960(10) 0.6507(11) 0.2213(3) 0.0633(19) Uani 1 1 d . . . . .
H9 H 0.6747 0.7237 0.2101 0.076 Uiso 1 1 calc R U . . .
C10 C 0.6072(11) 0.5942(13) 0.2759(3) 0.074(2) Uani 1 1 d . . . . .
H8 H 0.6943 0.6277 0.3013 0.089 Uiso 1 1 calc R U . . .
C11 C 0.4917(14) 0.4906(16) 0.2922(3) 0.090(3) Uani 1 1 d . . . . .
H7 H 0.4996 0.4531 0.3289 0.108 Uiso 1 1 calc R U . . .
C12 C 0.3598(11) 0.4384(12) 0.2545(3) 0.070(2) Uani 1 1 d . . . . .
H6 H 0.2800 0.3682 0.2664 0.084 Uiso 1 1 calc R U . . .

loop_
_atom_site_aniso_label
_atom_site_aniso_U_11
_atom_site_aniso_U_22
_atom_site_aniso_U_33
_atom_site_aniso_U_23
_atom_site_aniso_U_13
_atom_site_aniso_U_12
I1 0.02352(17) 0.0508(2) 0.0512(2) 0.02256(16) -0.00079(14) 0.00043(14)
I2 0.02298(17) 0.0555(2) 0.03976(19) 0.01326(15) 0.00515(13) 0.00891(14)
Cu1 0.0283(3) 0.0462(4) 0.0542(4) -0.0073(3) -0.0044(3) 0.0069(3)
Cu2 0.0259(3) 0.0458(4) 0.0455(4) -0.0029(3) 0.0028(3) 0.0062(3)
S1 0.0306(7) 0.0686(11) 0.0794(11) -0.0415(10) -0.0101(7) 0.0143(7)
N1 0.028(2) 0.043(3) 0.057(3) -0.009(2) 0.002(2) 0.010(2)
C1 0.177(13) 0.187(14) 0.167(13) 0.006(11) -0.031(11) 0.054(12)
C2 0.038(3) 0.028(3) 0.048(3) -0.003(2) 0.004(2) 0.009(2)
C3 0.032(3) 0.054(4) 0.068(4) 0.001(3) 0.008(3) 0.012(3)
C4 0.046(3) 0.053(4) 0.068(4) -0.001(3) 0.021(3) 0.010(3)
C5 0.060(4) 0.043(3) 0.057(4) -0.006(3) 0.021(3) 0.004(3)
C6 0.048(3) 0.030(3) 0.044(3) 0.003(2) 0.010(2) 0.003(2)
C7 0.055(3) 0.038(3) 0.036(3) -0.001(2) 0.005(2) 0.007(3)
C8 0.061(4) 0.045(3) 0.042(3) 0.000(3) 0.004(3) -0.003(3)
C9 0.056(4) 0.065(5) 0.067(4) -0.013(4) -0.002(3) -0.006(4)
C10 0.076(5) 0.090(6) 0.052(4) -0.021(4) -0.012(4) 0.006(5)
C11 0.107(7) 0.128(9) 0.033(3) 0.005(4) -0.003(4) 0.014(7)
C12 0.080(5) 0.084(6) 0.047(4) 0.015(4) 0.010(4) -0.010(5)

loop_
_atom_type_symbol
_atom_type_description
_atom_type_scat_dispersion_real
_atom_type_scat_dispersion_imag
_atom_type_scat_source
C C 0.0033 0.0016 'International Tables Vol C Tables 4.2.6.8 and 6.1.1.4'
H H 0.0000 0.0000 'International Tables Vol C Tables 4.2.6.8 and 6.1.1.4'
N N 0.0061 0.0033 'International Tables Vol C Tables 4.2.6.8 and 6.1.1.4'
S S 0.1246 0.1234 'International Tables Vol C Tables 4.2.6.8 and 6.1.1.4'
Cu Cu 0.3201 1.2651 'International Tables Vol C Tables 4.2.6.8 and 6.1.1.4'
I I -0.4742 1.8119 'International Tables Vol C Tables 4.2.6.8 and 6.1.1.4'

loop_
_geom_angle_atom_site_label_1
_geom_angle_atom_site_label_2
_geom_angle_atom_site_label_3
_geom_angle
_geom_angle_site_symmetry_1
_geom_angle_site_symmetry_3
_geom_angle_publ_flag
Cu1 I1 Cu2 111.84(3) 1_455 . ?
Cu1 I1 Cu1 59.87(3) 1_455 3_655 ?
Cu2 I1 Cu1 58.01(2) . 3_655 ?
Cu2 I2 Cu2 60.96(3) . 3_655 ?
Cu2 I2 Cu1 118.16(2) . . ?
Cu2 I2 Cu1 57.75(2) 3_655 . ?
N1 Cu1 Cu2 95.91(13) 3_655 3_655 ?
N1 Cu1 I1 108.09(13) 3_655 1_655 ?
Cu2 Cu1 I1 154.57(4) 3_655 1_655 ?
N1 Cu1 Cu1 123.79(15) 3_655 3_755 ?
Cu2 Cu1 Cu1 111.30(4) 3_655 3_755 ?
I1 Cu1 Cu1 62.01(3) 1_655 3_755 ?
N1 Cu1 I2 127.69(15) 3_655 . ?
Cu2 Cu1 I2 60.12(2) 3_655 . ?
I1 Cu1 I2 97.40(3) 1_655 . ?
Cu1 Cu1 I2 108.46(4) 3_755 . ?
N1 Cu1 I1 104.25(15) 3_655 3_655 ?
Cu2 Cu1 I1 59.16(2) 3_655 3_655 ?
I1 Cu1 I1 120.13(3) 1_655 3_655 ?
Cu1 Cu1 I1 58.12(3) 3_755 3_655 ?
I2 Cu1 I1 100.75(2) . 3_655 ?
S1 Cu2 Cu1 84.86(5) . 3_655 ?
S1 Cu2 I2 101.10(5) . . ?
Cu1 Cu2 I2 172.31(4) 3_655 . ?
S1 Cu2 I1 109.86(6) . . ?
Cu1 Cu2 I1 62.83(2) 3_655 . ?
I2 Cu2 I1 110.19(3) . . ?
S1 Cu2 I2 111.92(6) . 3_655 ?
Cu1 Cu2 I2 62.14(2) 3_655 3_655 ?
I2 Cu2 I2 119.04(3) . 3_655 ?
I1 Cu2 I2 104.69(3) . 3_655 ?
S1 Cu2 Cu2 124.04(7) . 3_655 ?
Cu1 Cu2 Cu2 119.93(4) 3_655 3_655 ?
I2 Cu2 Cu2 60.69(2) . 3_655 ?
I1 Cu2 Cu2 126.07(4) . 3_655 ?
I2 Cu2 Cu2 58.36(3) 3_655 3_655 ?
C2 S1 C1 97.6(6) . . ?
C2 S1 Cu2 113.2(2) . . ?
C1 S1 Cu2 94.4(6) . . ?
C2 N1 C3 117.3(5) . . ?
C2 N1 Cu1 125.7(4) . 3_655 ?
C3 N1 Cu1 116.3(4) . 3_655 ?
S1 C1 H1 109.5 . . ?
S1 C1 H3 109.5 . . ?
H1 C1 H3 109.5 . . ?
S1 C1 H2 109.5 . . ?
H1 C1 H2 109.5 . . ?
H3 C1 H2 109.5 . . ?
N1 C2 C6 123.6(5) . . ?
N1 C2 S1 116.6(4) . . ?
C6 C2 S1 119.8(4) . . ?
N1 C3 C4 122.8(6) . . ?
N1 C3 H4 118.6 . . ?
C4 C3 H4 118.6 . . ?
C5 C4 C3 118.6(6) . . ?
C5 C4 H11 120.7 . . ?
C3 C4 H11 120.7 . . ?
C4 C5 C6 121.2(6) . . ?
C4 C5 H5 119.4 . . ?
C6 C5 H5 119.4 . . ?
C5 C6 C2 116.5(6) . . ?
C5 C6 C7 120.3(5) . . ?
C2 C6 C7 123.2(5) . . ?
C8 C7 C12 119.2(6) . . ?
C8 C7 C6 120.9(5) . . ?
C12 C7 C6 119.8(6) . . ?
C7 C8 C9 120.3(6) . . ?
C7 C8 H10 119.9 . . ?
C9 C8 H10 119.9 . . ?
C10 C9 C8 120.0(8) . . ?
C10 C9 H9 120.0 . . ?
C8 C9 H9 120.0 . . ?
C11 C10 C9 119.8(8) . . ?
C11 C10 H8 120.1 . . ?
C9 C10 H8 120.1 . . ?
C10 C11 C12 121.0(7) . . ?
C10 C11 H7 119.5 . . ?
C12 C11 H7 119.5 . . ?
C7 C12 C11 119.7(8) . . ?
C7 C12 H6 120.1 . . ?
C11 C12 H6 120.1 . . ?

loop_
_geom_bond_atom_site_label_1
_geom_bond_atom_site_label_2
_geom_bond_distance
_geom_bond_site_symmetry_2
_geom_bond_publ_flag
I1 Cu1 2.6327(8) 1_455 ?
I1 Cu2 2.6422(8) . ?
I1 Cu1 2.7379(9) 3_655 ?
I2 Cu2 2.6127(7) . ?
I2 Cu2 2.6760(8) 3_655 ?
I2 Cu1 2.7286(8) . ?
Cu1 N1 2.059(5) 3_655 ?
Cu1 Cu2 2.6101(9) 3_655 ?
Cu1 I1 2.6327(8) 1_655 ?
Cu1 Cu1 2.6817(15) 3_755 ?
Cu1 I1 2.7379(9) 3_655 ?
Cu2 S1 2.3398(17) . ?
Cu2 Cu1 2.6102(9) 3_655 ?
Cu2 I2 2.6760(8) 3_655 ?
Cu2 Cu2 2.6831(13) 3_655 ?
S1 C2 1.789(6) . ?
S1 C1 1.956(17) . ?
N1 C2 1.337(7) . ?
N1 C3 1.351(7) . ?
N1 Cu1 2.059(5) 3_655 ?
C1 H1 0.9600 . ?
C1 H3 0.9600 . ?
C1 H2 0.9600 . ?
C2 C6 1.401(8) . ?
C3 C4 1.376(9) . ?
C3 H4 0.9300 . ?
C4 C5 1.357(10) . ?
C4 H11 0.9300 . ?
C5 C6 1.381(9) . ?
C5 H5 0.9300 . ?
C6 C7 1.497(9) . ?
C7 C8 1.385(9) . ?
C7 C12 1.375(9) . ?
C8 C9 1.386(10) . ?
C8 H10 0.9300 . ?
C9 C10 1.387(11) . ?
C9 H9 0.9300 . ?
C10 C11 1.346(14) . ?
C10 H8 0.9300 . ?
C11 C12 1.401(13) . ?
C11 H7 0.9300 . ?
C12 H6 0.9300 . ?

loop_
_geom_torsion_atom_site_label_1
_geom_torsion_atom_site_label_2
_geom_torsion_atom_site_label_3
_geom_torsion_atom_site_label_4
_geom_torsion
_geom_torsion_site_symmetry_1
_geom_torsion_site_symmetry_2
_geom_torsion_site_symmetry_3
_geom_torsion_site_symmetry_4
_geom_torsion_publ_flag
C3 N1 C2 C6 -0.9(9) . . . . ?
Cu1 N1 C2 C6 -170.5(4) 3_655 . . . ?
C3 N1 C2 S1 177.2(5) . . . . ?
Cu1 N1 C2 S1 7.6(7) 3_655 . . . ?
C1 S1 C2 N1 -117.9(7) . . . . ?
Cu2 S1 C2 N1 -19.8(5) . . . . ?
C1 S1 C2 C6 60.3(8) . . . . ?
Cu2 S1 C2 C6 158.4(4) . . . . ?
C2 N1 C3 C4 -1.1(10) . . . . ?
Cu1 N1 C3 C4 169.4(6) 3_655 . . . ?
N1 C3 C4 C5 1.5(11) . . . . ?
C3 C4 C5 C6 0.1(11) . . . . ?
C4 C5 C6 C2 -2.0(9) . . . . ?
C4 C5 C6 C7 176.7(6) . . . . ?
N1 C2 C6 C5 2.4(9) . . . . ?
S1 C2 C6 C5 -175.6(5) . . . . ?
N1 C2 C6 C7 -176.2(6) . . . . ?
S1 C2 C6 C7 5.8(8) . . . . ?
C5 C6 C7 C8 -115.6(7) . . . . ?
C2 C6 C7 C8 63.0(8) . . . . ?
C5 C6 C7 C12 62.1(9) . . . . ?
C2 C6 C7 C12 -119.3(7) . . . . ?
C12 C7 C8 C9 0.4(10) . . . . ?
C6 C7 C8 C9 178.2(6) . . . . ?
C7 C8 C9 C10 0.7(11) . . . . ?
C8 C9 C10 C11 -1.0(13) . . . . ?
C9 C10 C11 C12 0.1(16) . . . . ?
C8 C7 C12 C11 -1.3(12) . . . . ?
C6 C7 C12 C11 -179.0(8) . . . . ?
C10 C11 C12 C7 1.0(15) . . . . ?
